data_7039622
loop_
_publ_author_name
'Jiang, Shi'
'Quintero-Duque, Samuel'
'Roisnel, Thierry'
'Dorcet, Vincent'
'Grellier, Mary'
'Sabo-Etienne, Sylviane'
'Darcel, Christophe'
'Sortais, Jean-Baptiste'

_publ_section_title
;
 Direct synthesis of dicarbonyl PCP-iron hydride complexes and catalytic
 dehydrogenative borylation of styrene.
;
_journal_issue 27
_journal_name_full 'Dalton transactions (Cambridge, England : 2003)'
_journal_page_first 11101
_journal_page_last 11108
_journal_paper_doi 10.1039/c6dt01149g
_journal_volume 45
_journal_year 2016
_chemical_compound_source 'synthesis as described'
_chemical_formula_moiety 'C38 H24 Fe2 O10 P2'
_chemical_formula_sum 'C38 H24 Fe2 O10 P2'
_chemical_formula_weight 814.21
_chemical_name_systematic
;
 ?
;
_space_group_IT_number 2
_symmetry_cell_setting triclinic
_symmetry_Int_Tables_number 2
_symmetry_space_group_name_Hall '-P 1'
_symmetry_space_group_name_H-M 'P -1'
_atom_sites_solution_hydrogens geom
_atom_sites_solution_primary direct
_atom_sites_solution_secondary difmap
_audit_conform_dict_location ftp://ftp.iucr.org/pub/cif_core.dic
_audit_conform_dict_name cif_core.dic
_audit_conform_dict_version 2.3
_audit_creation_date 2014-06-05T15:01:16-00:00
_audit_creation_method 'WinGX routine CIF_UPDATE'
_audit_update_record
;
2016-03-18 deposited with the CCDC.
2016-06-14 downloaded from the CCDC.
;
_cell_angle_alpha 65.773(2)
_cell_angle_beta 80.922(3)
_cell_angle_gamma 77.876(3)
_cell_formula_units_Z 2
_cell_length_a 11.8597(6)
_cell_length_b 12.2680(6)
_cell_length_c 14.2690(7)
_cell_measurement_reflns_used 4464
_cell_measurement_temperature 150(2)
_cell_measurement_theta_max 25.39
_cell_measurement_theta_min 2.34
_cell_measurement_wavelength 0.71073
_cell_volume 1845.01(16)
_computing_cell_refinement 'Bruker APEX2 (Bruker, 2006)'
_computing_data_collection 'Bruker APEX2 (Bruker, 2006)'
_computing_data_reduction 'Bruker APEX2 (Bruker, 2006)'
_computing_molecular_graphics 'Ortep-3 for Windows (Farrugia, 1997)'
_computing_publication_material
;
           WinGX publication routines (Farrugia, 2012),
           CRYSCAL (T. Roisnel, local program)
;
_computing_structure_refinement 'SHELXL-97 (Sheldrick, 1997)'
_computing_structure_solution 'SIR97 (Altomare et al., 1999)'
_diffrn_ambient_temperature 150(2)
_diffrn_detector 'CCD plate'
_diffrn_measured_fraction_theta_full 0.984
_diffrn_measured_fraction_theta_max 0.984
_diffrn_measurement_device_type 'APEXII, Bruker-AXS'
_diffrn_measurement_method 'CCD rotation images, thin slices'
_diffrn_radiation_monochromator graphite
_diffrn_radiation_probe x-ray
_diffrn_radiation_type MoK\a
_diffrn_radiation_wavelength 0.71073
_diffrn_reflns_av_R_equivalents 0.0509
_diffrn_reflns_av_unetI/netI 0.0658
_diffrn_reflns_limit_h_max 15
_diffrn_reflns_limit_h_min -12
_diffrn_reflns_limit_k_max 15
_diffrn_reflns_limit_k_min -15
_diffrn_reflns_limit_l_max 18
_diffrn_reflns_limit_l_min -18
_diffrn_reflns_number 22534
_diffrn_reflns_theta_full 27.48
_diffrn_reflns_theta_max 27.48
_diffrn_reflns_theta_min 2.96
_exptl_absorpt_coefficient_mu 0.930
_exptl_absorpt_correction_T_max 0.894
_exptl_absorpt_correction_T_min 0.813
_exptl_absorpt_correction_type multi-scan
_exptl_absorpt_process_details
;
  [Sheldrick, G.M. (2002). SADABS Bruker AXS Inc., Madison, Wisconsin, USA]
;
_exptl_crystal_colour yellow
_exptl_crystal_density_diffrn 1.466
_exptl_crystal_density_method 'not measured'
_exptl_crystal_description prism
_exptl_crystal_F_000 828
_exptl_crystal_size_max 0.32
_exptl_crystal_size_mid 0.16
_exptl_crystal_size_min 0.12
_refine_diff_density_max 0.438
_refine_diff_density_min -0.414
_refine_diff_density_rms 0.074
_refine_ls_extinction_method none
_refine_ls_goodness_of_fit_ref 1.043
_refine_ls_hydrogen_treatment constr
_refine_ls_matrix_type full
_refine_ls_number_parameters 469
_refine_ls_number_reflns 8324
_refine_ls_number_restraints 0
_refine_ls_restrained_S_all 1.043
_refine_ls_R_factor_all 0.0633
_refine_ls_R_factor_gt 0.0452
_refine_ls_shift/su_max 0.001
_refine_ls_shift/su_mean 0
_refine_ls_structure_factor_coef Fsqd
_refine_ls_weighting_details 'calc w=1/[\s^2^(Fo^2^)+(0.0401P)^2^+0.2207P] where P=(Fo^2^+2Fc^2^)/3'
_refine_ls_weighting_scheme calc
_refine_ls_wR_factor_gt 0.0965
_refine_ls_wR_factor_ref 0.105
_reflns_number_gt 6362
_reflns_number_total 8324
_reflns_threshold_expression >2sigma(I)
_cod_data_source_file c6dt01149g2.cif
_cod_data_source_block SQD246
_cod_depositor_comments 'Adding full bibliography for 7039619--7039625.cif.'
_cod_original_cell_volume 1845.02(16)
_cod_database_code 7039622

loop_
_symmetry_equiv_pos_as_xyz
'x, y, z'
'-x, -y, -z'

loop_
_atom_site_label
_atom_site_type_symbol
_atom_site_fract_x
_atom_site_fract_y
_atom_site_fract_z
_atom_site_U_iso_or_equiv
_atom_site_adp_type
_atom_site_occupancy
_atom_site_symmetry_multiplicity
_atom_site_calc_flag
_atom_site_refinement_flags
Fe1 Fe -0.03486(3) 0.27591(3) 0.10711(3) 0.02257(10) Uani 1 1 d .
Fe2 Fe 0.37219(3) -0.36291(3) 0.32057(3) 0.02476(11) Uani 1 1 d .
P3 P 0.45259(6) -0.23591(5) 0.17755(4) 0.01905(14) Uani 1 1 d .
P4 P -0.04233(6) 0.16928(5) 0.27462(5) 0.01880(14) Uani 1 1 d .
C1 C -0.0505(3) 0.3592(2) -0.0278(2) 0.0360(7) Uani 1 1 d .
O2 O -0.0645(2) 0.41172(18) -0.11387(15) 0.0568(7) Uani 1 1 d .
C3 C -0.0439(2) 0.1403(2) 0.09215(19) 0.0294(6) Uani 1 1 d .
O4 O -0.0485(2) 0.05371(18) 0.08108(15) 0.0491(6) Uani 1 1 d .
C5 C 0.1087(3) 0.3077(2) 0.0959(2) 0.0327(6) Uani 1 1 d .
O6 O 0.2000(2) 0.3314(2) 0.08410(17) 0.0535(6) Uani 1 1 d .
C7 C -0.1517(3) 0.3798(2) 0.13445(19) 0.0298(6) Uani 1 1 d .
O8 O -0.2272(2) 0.44726(18) 0.15087(16) 0.0495(6) Uani 1 1 d .
C11 C -0.1708(2) 0.0988(2) 0.32712(17) 0.0208(5) Uani 1 1 d .
C12 C -0.1732(2) -0.0157(2) 0.3292(2) 0.0286(6) Uani 1 1 d .
H12 H -0.1059 -0.0588 0.3065 0.034 Uiso 1 1 calc R
C13 C -0.2735(3) -0.0666(2) 0.3643(2) 0.0339(7) Uani 1 1 d .
H13 H -0.2748 -0.1443 0.3653 0.041 Uiso 1 1 calc R
C14 C -0.3718(3) -0.0048(2) 0.3979(2) 0.0326(6) Uani 1 1 d .
H14 H -0.4398 -0.0407 0.4233 0.039 Uiso 1 1 calc R
C15 C -0.3708(2) 0.1100(2) 0.39447(19) 0.0299(6) Uani 1 1 d .
H15 H -0.4387 0.1532 0.4161 0.036 Uiso 1 1 calc R
C16 C -0.2708(2) 0.1613(2) 0.35956(18) 0.0255(6) Uani 1 1 d .
H16 H -0.2703 0.2395 0.3577 0.031 Uiso 1 1 calc R
C19 C 0.4078(2) 0.0218(2) 0.2317(2) 0.0309(6) Uani 1 1 d .
H19 H 0.4886 0.0158 0.2125 0.037 Uiso 1 1 calc R
C21 C -0.0317(2) 0.2446(2) 0.35862(18) 0.0202(5) Uani 1 1 d .
C22 C -0.0579(3) 0.1892(2) 0.46430(19) 0.0289(6) Uani 1 1 d .
H22 H -0.0873 0.1149 0.4921 0.035 Uiso 1 1 calc R
C23 C -0.0413(3) 0.2420(2) 0.5294(2) 0.0351(7) Uani 1 1 d .
H23 H -0.0607 0.2046 0.6014 0.042 Uiso 1 1 calc R
C24 C 0.0035(3) 0.3487(2) 0.4896(2) 0.0381(7) Uani 1 1 d .
H24 H 0.0168 0.3835 0.5345 0.046 Uiso 1 1 calc R
C25 C 0.0288(3) 0.4049(2) 0.3850(2) 0.0370(7) Uani 1 1 d .
H25 H 0.0587 0.4789 0.3578 0.044 Uiso 1 1 calc R
C26 C 0.0107(3) 0.3536(2) 0.3190(2) 0.0294(6) Uani 1 1 d .
H26 H 0.0274 0.393 0.2467 0.035 Uiso 1 1 calc R
C31 C 0.3042(3) -0.4642(3) 0.4353(2) 0.0421(8) Uani 1 1 d .
O32 O 0.2598(2) -0.5296(2) 0.50716(17) 0.0704(8) Uani 1 1 d .
C33 C 0.4689(3) -0.4876(2) 0.30397(19) 0.0323(7) Uani 1 1 d .
O34 O 0.5296(2) -0.57168(18) 0.29745(16) 0.0540(6) Uani 1 1 d .
O36 O 0.14988(19) -0.28179(18) 0.22696(16) 0.0427(5) Uani 1 1 d .
C37 C 0.4169(3) -0.2925(2) 0.3934(2) 0.0394(7) Uani 1 1 d .
O38 O 0.4480(3) -0.2526(2) 0.44340(17) 0.0674(8) Uani 1 1 d .
C41 C 0.6037(2) -0.2256(2) 0.17615(18) 0.0220(5) Uani 1 1 d .
C42 C 0.6736(2) -0.3087(2) 0.25218(19) 0.0287(6) Uani 1 1 d .
H42 H 0.6417 -0.3707 0.3094 0.034 Uiso 1 1 calc R
C43 C 0.7901(3) -0.3014(3) 0.2447(2) 0.0350(7) Uani 1 1 d .
H43 H 0.8379 -0.3593 0.2964 0.042 Uiso 1 1 calc R
C44 C 0.8369(2) -0.2114(2) 0.1634(2) 0.0327(6) Uani 1 1 d .
H44 H 0.9165 -0.2064 0.1593 0.039 Uiso 1 1 calc R
C45 C 0.7686(3) -0.1284(2) 0.0880(2) 0.0340(7) Uani 1 1 d .
H45 H 0.8012 -0.0663 0.0315 0.041 Uiso 1 1 calc R
C46 C 0.6525(2) -0.1346(2) 0.0935(2) 0.0304(6) Uani 1 1 d .
H46 H 0.6058 -0.0766 0.041 0.036 Uiso 1 1 calc R
C51 C 0.4494(2) -0.2593(2) 0.06041(17) 0.0208(5) Uani 1 1 d .
C52 C 0.5394(2) -0.3375(2) 0.03323(19) 0.0271(6) Uani 1 1 d .
H52 H 0.603 -0.3759 0.0746 0.032 Uiso 1 1 calc R
C53 C 0.5354(3) -0.3587(2) -0.0544(2) 0.0314(6) Uani 1 1 d .
H53 H 0.5956 -0.4134 -0.072 0.038 Uiso 1 1 calc R
C54 C 0.4446(3) -0.3010(2) -0.1159(2) 0.0332(7) Uani 1 1 d .
H54 H 0.443 -0.3152 -0.1763 0.04 Uiso 1 1 calc R
C55 C 0.3561(3) -0.2227(3) -0.0902(2) 0.0356(7) Uani 1 1 d .
H55 H 0.2942 -0.1823 -0.1333 0.043 Uiso 1 1 calc R
C56 C 0.3576(2) -0.2028(2) -0.0012(2) 0.0294(6) Uani 1 1 d .
H56 H 0.2956 -0.1505 0.0174 0.035 Uiso 1 1 calc R
O61 O 0.05308(15) 0.04507(13) 0.31531(12) 0.0215(4) Uani 1 1 d .
C62 C 0.1713(2) 0.0420(2) 0.28617(17) 0.0194(5) Uani 1 1 d .
C63 C 0.2381(2) 0.0943(2) 0.3221(2) 0.0298(6) Uani 1 1 d .
H63 H 0.2041 0.1353 0.366 0.036 Uiso 1 1 calc R
C64 C 0.3554(2) 0.0855(2) 0.2928(2) 0.0358(7) Uani 1 1 d .
H64 H 0.4013 0.1239 0.3148 0.043 Uiso 1 1 calc R
C65 C 0.2383(3) -0.3124(2) 0.2614(2) 0.0296(6) Uani 1 1 d .
C66 C 0.3388(2) -0.0325(2) 0.20001(18) 0.0213(5) Uani 1 1 d .
C67 C 0.2209(2) -0.02105(19) 0.22413(17) 0.0197(5) Uani 1 1 d .
H67 H 0.1743 -0.0556 0.1988 0.024 Uiso 1 1 calc R
O68 O 0.38749(15) -0.09426(14) 0.13584(12) 0.0226(4) Uani 1 1 d .

loop_
_atom_site_aniso_label
_atom_site_aniso_U_11
_atom_site_aniso_U_22
_atom_site_aniso_U_33
_atom_site_aniso_U_23
_atom_site_aniso_U_13
_atom_site_aniso_U_12
Fe1 0.0231(2) 0.02376(18) 0.01926(19) -0.00776(14) 0.00245(15) -0.00498(16)
Fe2 0.0256(2) 0.02477(19) 0.01892(19) -0.00625(14) 0.00377(16) -0.00257(16)
P3 0.0166(4) 0.0210(3) 0.0165(3) -0.0068(2) 0.0004(3) 0.0009(3)
P4 0.0163(3) 0.0194(3) 0.0198(3) -0.0083(2) 0.0024(3) -0.0025(3)
C1 0.051(2) 0.0266(13) 0.0294(15) -0.0097(12) -0.0004(14) -0.0094(14)
O2 0.105(2) 0.0372(11) 0.0256(11) -0.0054(9) -0.0106(12) -0.0154(13)
C3 0.0303(17) 0.0355(14) 0.0233(13) -0.0140(11) 0.0058(12) -0.0080(13)
O4 0.0711(18) 0.0429(12) 0.0442(12) -0.0279(10) 0.0110(12) -0.0210(12)
C5 0.0314(18) 0.0355(15) 0.0269(14) -0.0088(12) 0.0058(13) -0.0093(14)
O6 0.0342(14) 0.0659(15) 0.0556(14) -0.0155(12) 0.0079(11) -0.0241(13)
C7 0.0318(17) 0.0251(13) 0.0247(14) -0.0035(11) -0.0041(12) 0.0000(12)
O8 0.0449(15) 0.0421(12) 0.0455(13) -0.0125(10) -0.0015(11) 0.0149(11)
C11 0.0178(14) 0.0249(12) 0.0181(12) -0.0069(10) 0.0011(10) -0.0049(11)
C12 0.0227(15) 0.0285(13) 0.0363(15) -0.0175(12) 0.0048(12) -0.0026(12)
C13 0.0319(18) 0.0289(14) 0.0433(17) -0.0156(12) 0.0048(14) -0.0127(13)
C14 0.0252(16) 0.0432(16) 0.0293(14) -0.0110(12) 0.0046(12) -0.0169(14)
C15 0.0201(15) 0.0405(15) 0.0300(14) -0.0172(12) 0.0047(12) -0.0042(12)
C16 0.0208(15) 0.0294(13) 0.0268(13) -0.0122(11) 0.0026(11) -0.0060(12)
C19 0.0160(15) 0.0344(14) 0.0452(17) -0.0203(13) -0.0007(13) -0.0014(12)
C21 0.0167(13) 0.0206(11) 0.0235(12) -0.0105(10) -0.0012(10) 0.0006(10)
C22 0.0365(18) 0.0227(12) 0.0235(13) -0.0058(10) -0.0024(12) -0.0035(12)
C23 0.047(2) 0.0321(14) 0.0264(14) -0.0135(12) -0.0036(13) -0.0012(14)
C24 0.053(2) 0.0322(14) 0.0372(16) -0.0216(13) -0.0073(15) -0.0045(15)
C25 0.048(2) 0.0288(14) 0.0403(17) -0.0168(12) -0.0007(14) -0.0138(14)
C26 0.0355(17) 0.0261(13) 0.0264(14) -0.0094(11) 0.0016(12) -0.0090(12)
C31 0.0328(19) 0.0456(17) 0.0300(16) -0.0005(13) 0.0019(14) -0.0019(15)
O32 0.0486(17) 0.0783(17) 0.0433(14) 0.0163(12) 0.0075(12) -0.0166(15)
C33 0.0404(19) 0.0285(14) 0.0235(14) -0.0069(11) 0.0043(13) -0.0080(13)
O34 0.0701(18) 0.0332(11) 0.0492(13) -0.0182(10) 0.0062(12) 0.0077(12)
O36 0.0324(13) 0.0454(12) 0.0508(13) -0.0170(10) -0.0085(11) -0.0076(11)
C37 0.053(2) 0.0356(15) 0.0237(14) -0.0092(12) 0.0044(14) -0.0044(15)
O38 0.116(2) 0.0604(15) 0.0391(13) -0.0284(11) -0.0121(14) -0.0190(16)
C41 0.0218(14) 0.0228(12) 0.0214(12) -0.0106(10) -0.0015(11) 0.0006(11)
C42 0.0276(16) 0.0298(13) 0.0254(14) -0.0072(11) -0.0044(12) -0.0033(12)
C43 0.0280(17) 0.0414(16) 0.0314(15) -0.0107(12) -0.0115(13) 0.0024(14)
C44 0.0189(15) 0.0422(16) 0.0418(16) -0.0223(13) -0.0020(13) -0.0028(13)
C45 0.0259(17) 0.0344(14) 0.0350(16) -0.0087(12) 0.0050(13) -0.0071(13)
C46 0.0218(15) 0.0325(14) 0.0279(14) -0.0041(11) -0.0023(12) -0.0018(12)
C51 0.0191(14) 0.0239(12) 0.0183(12) -0.0075(9) 0.0021(10) -0.0053(11)
C52 0.0257(16) 0.0317(13) 0.0255(13) -0.0136(11) -0.0026(12) -0.0026(12)
C53 0.0280(17) 0.0360(14) 0.0356(15) -0.0214(12) 0.0038(13) -0.0058(13)
C54 0.0376(18) 0.0433(16) 0.0279(14) -0.0198(12) 0.0034(13) -0.0177(15)
C55 0.0306(18) 0.0472(16) 0.0313(15) -0.0146(13) -0.0117(13) -0.0058(14)
C56 0.0195(15) 0.0372(14) 0.0324(15) -0.0166(12) -0.0036(12) 0.0008(12)
O61 0.0155(9) 0.0194(8) 0.0263(9) -0.0084(7) 0.0029(7) -0.0005(7)
C62 0.0154(13) 0.0184(11) 0.0216(12) -0.0067(9) 0.0003(10) -0.0007(10)
C63 0.0261(16) 0.0313(14) 0.0390(15) -0.0224(12) -0.0039(13) -0.0003(12)
C64 0.0219(16) 0.0417(16) 0.0569(19) -0.0310(14) -0.0098(14) -0.0029(13)
C65 0.0313(17) 0.0271(13) 0.0280(14) -0.0093(11) 0.0056(13) -0.0087(13)
C66 0.0209(14) 0.0191(11) 0.0201(12) -0.0063(9) 0.0006(10) 0.0006(10)
C67 0.0189(14) 0.0189(11) 0.0202(12) -0.0064(9) -0.0026(10) -0.0026(10)
O68 0.0210(10) 0.0231(8) 0.0196(8) -0.0084(7) 0.0000(7) 0.0038(7)

loop_
_atom_type_symbol
_atom_type_description
_atom_type_scat_dispersion_real
_atom_type_scat_dispersion_imag
_atom_type_scat_source
C C 0.0033 0.0016 'International Tables Vol C Tables 4.2.6.8 and 6.1.1.4'
H H 0 0 'International Tables Vol C Tables 4.2.6.8 and 6.1.1.4'
O O 0.0106 0.006 'International Tables Vol C Tables 4.2.6.8 and 6.1.1.4'
P P 0.1023 0.0942 'International Tables Vol C Tables 4.2.6.8 and 6.1.1.4'
Fe Fe 0.3463 0.8444 'International Tables Vol C Tables 4.2.6.8 and 6.1.1.4'

loop_
_geom_angle_atom_site_label_1
_geom_angle_atom_site_label_2
_geom_angle_atom_site_label_3
_geom_angle
C7 Fe1 C3 127.30(13)
C7 Fe1 C1 89.50(12)
C3 Fe1 C1 89.34(12)
C7 Fe1 C5 117.19(13)
C3 Fe1 C5 115.49(13)
C1 Fe1 C5 92.63(13)
C7 Fe1 P4 86.24(8)
C3 Fe1 P4 87.36(8)
C1 Fe1 P4 171.46(11)
C5 Fe1 P4 95.90(9)
C33 Fe2 C65 118.71(13)
C33 Fe2 C37 117.76(14)
C65 Fe2 C37 123.51(13)
C33 Fe2 C31 90.59(13)
C65 Fe2 C31 90.30(13)
C37 Fe2 C31 90.53(14)
C33 Fe2 P3 90.19(8)
C65 Fe2 P3 88.50(8)
C37 Fe2 P3 89.94(9)
C31 Fe2 P3 178.78(11)
O68 P3 C51 96.88(10)
O68 P3 C41 104.11(10)
C51 P3 C41 102.87(11)
O68 P3 Fe2 116.16(7)
C51 P3 Fe2 116.45(8)
C41 P3 Fe2 117.49(8)
O61 P4 C11 97.13(10)
O61 P4 C21 103.45(10)
C11 P4 C21 104.48(11)
O61 P4 Fe1 116.45(6)
C11 P4 Fe1 114.49(8)
C21 P4 Fe1 118.09(8)
O2 C1 Fe1 177.6(3)
O4 C3 Fe1 178.8(2)
O6 C5 Fe1 176.9(3)
O8 C7 Fe1 179.2(2)
C16 C11 C12 119.1(2)
C16 C11 P4 120.40(17)
C12 C11 P4 120.36(19)
C13 C12 C11 120.2(2)
C13 C12 H12 119.9
C11 C12 H12 119.9
C14 C13 C12 120.3(2)
C14 C13 H13 119.9
C12 C13 H13 119.9
C13 C14 C15 119.9(2)
C13 C14 H14 120
C15 C14 H14 120
C16 C15 C14 120.1(3)
C16 C15 H15 120
C14 C15 H15 120
C15 C16 C11 120.4(2)
C15 C16 H16 119.8
C11 C16 H16 119.8
C66 C19 C64 118.0(3)
C66 C19 H19 121
C64 C19 H19 121
C22 C21 C26 119.3(2)
C22 C21 P4 120.14(18)
C26 C21 P4 120.40(18)
C23 C22 C21 120.2(2)
C23 C22 H22 119.9
C21 C22 H22 119.9
C24 C23 C22 120.1(2)
C24 C23 H23 120
C22 C23 H23 120
C25 C24 C23 120.2(2)
C25 C24 H24 119.9
C23 C24 H24 119.9
C24 C25 C26 120.1(2)
C24 C25 H25 119.9
C26 C25 H25 119.9
C21 C26 C25 120.1(2)
C21 C26 H26 120
C25 C26 H26 120
O32 C31 Fe2 178.5(3)
O34 C33 Fe2 177.0(2)
O38 C37 Fe2 176.7(3)
C42 C41 C46 118.8(2)
C42 C41 P3 122.13(19)
C46 C41 P3 119.0(2)
C41 C42 C43 120.1(2)
C41 C42 H42 120
C43 C42 H42 120
C44 C43 C42 120.6(3)
C44 C43 H43 119.7
C42 C43 H43 119.7
C43 C44 C45 119.8(3)
C43 C44 H44 120.1
C45 C44 H44 120.1
C44 C45 C46 120.5(3)
C44 C45 H45 119.7
C46 C45 H45 119.7
C45 C46 C41 120.2(3)
C45 C46 H46 119.9
C41 C46 H46 119.9
C56 C51 C52 119.6(2)
C56 C51 P3 120.86(19)
C52 C51 P3 119.55(19)
C53 C52 C51 119.7(3)
C53 C52 H52 120.1
C51 C52 H52 120.1
C54 C53 C52 120.3(3)
C54 C53 H53 119.9
C52 C53 H53 119.9
C53 C54 C55 120.3(2)
C53 C54 H54 119.9
C55 C54 H54 119.9
C54 C55 C56 120.0(3)
C54 C55 H55 120
C56 C55 H55 120
C51 C56 C55 120.1(3)
C51 C56 H56 120
C55 C56 H56 120
C62 O61 P4 123.07(14)
C63 C62 C67 121.1(2)
C63 C62 O61 121.2(2)
C67 C62 O61 117.6(2)
C64 C63 C62 118.6(2)
C64 C63 H63 120.7
C62 C63 H63 120.7
C63 C64 C19 121.7(3)
C63 C64 H64 119.1
C19 C64 H64 119.1
O36 C65 Fe2 177.4(2)
C67 C66 C19 121.7(2)
C67 C66 O68 118.3(2)
C19 C66 O68 119.8(2)
C66 C67 C62 118.8(2)
C66 C67 H67 120.6
C62 C67 H67 120.6
C66 O68 P3 124.18(14)

loop_
_geom_bond_atom_site_label_1
_geom_bond_atom_site_label_2
_geom_bond_distance
Fe1 C7 1.787(3)
Fe1 C3 1.788(3)
Fe1 C1 1.790(3)
Fe1 C5 1.793(3)
Fe1 P4 2.2018(7)
Fe2 C33 1.785(3)
Fe2 C65 1.789(3)
Fe2 C37 1.791(3)
Fe2 C31 1.792(3)
Fe2 P3 2.2140(7)
P3 O68 1.6440(16)
P3 C51 1.815(2)
P3 C41 1.819(3)
P4 O61 1.6420(17)
P4 C11 1.814(3)
P4 C21 1.820(2)
C1 O2 1.150(3)
C3 O4 1.150(3)
C5 O6 1.149(3)
C7 O8 1.151(3)
C11 C16 1.394(3)
C11 C12 1.400(3)
C12 C13 1.387(4)
C12 H12 0.95
C13 C14 1.383(4)
C13 H13 0.95
C14 C15 1.391(4)
C14 H14 0.95
C15 C16 1.386(4)
C15 H15 0.95
C16 H16 0.95
C19 C66 1.382(3)
C19 C64 1.393(4)
C19 H19 0.95
C21 C22 1.390(3)
C21 C26 1.390(3)
C22 C23 1.388(3)
C22 H22 0.95
C23 C24 1.380(4)
C23 H23 0.95
C24 C25 1.376(4)
C24 H24 0.95
C25 C26 1.392(3)
C25 H25 0.95
C26 H26 0.95
C31 O32 1.142(3)
C33 O34 1.156(3)
O36 C65 1.152(3)
C37 O38 1.154(3)
C41 C42 1.388(3)
C41 C46 1.396(3)
C42 C43 1.388(4)
C42 H42 0.95
C43 C44 1.370(4)
C43 H43 0.95
C44 C45 1.372(4)
C44 H44 0.95
C45 C46 1.382(4)
C45 H45 0.95
C46 H46 0.95
C51 C56 1.388(3)
C51 C52 1.397(3)
C52 C53 1.387(3)
C52 H52 0.95
C53 C54 1.378(4)
C53 H53 0.95
C54 C55 1.380(4)
C54 H54 0.95
C55 C56 1.390(4)
C55 H55 0.95
C56 H56 0.95
O61 C62 1.395(3)
C62 C63 1.383(3)
C62 C67 1.391(3)
C63 C64 1.383(4)
C63 H63 0.95
C64 H64 0.95
C66 C67 1.379(3)
C66 O68 1.402(3)
C67 H67 0.95

loop_
_geom_torsion_atom_site_label_1
_geom_torsion_atom_site_label_2
_geom_torsion_atom_site_label_3
_geom_torsion_atom_site_label_4
_geom_torsion
C33 Fe2 P3 O68 171.66(12)
C65 Fe2 P3 O68 52.95(11)
C37 Fe2 P3 O68 -70.58(13)
C31 Fe2 P3 O68 42(5)
C33 Fe2 P3 C51 58.49(13)
C65 Fe2 P3 C51 -60.22(13)
C37 Fe2 P3 C51 176.25(14)
C31 Fe2 P3 C51 -71(5)
C33 Fe2 P3 C41 -64.15(13)
C65 Fe2 P3 C41 177.13(12)
C37 Fe2 P3 C41 53.60(13)
C31 Fe2 P3 C41 166(5)
C7 Fe1 P4 O61 -178.71(11)
C3 Fe1 P4 O61 53.63(12)
C1 Fe1 P4 O61 121.0(6)
C5 Fe1 P4 O61 -61.73(11)
C7 Fe1 P4 C11 69.02(12)
C3 Fe1 P4 C11 -58.64(13)
C1 Fe1 P4 C11 8.8(6)
C5 Fe1 P4 C11 -174.00(12)
C7 Fe1 P4 C21 -54.66(13)
C3 Fe1 P4 C21 177.68(13)
C1 Fe1 P4 C21 -114.9(6)
C5 Fe1 P4 C21 62.32(13)
C7 Fe1 C1 O2 -62(6)
C3 Fe1 C1 O2 66(6)
C5 Fe1 C1 O2 -18E1(10)
P4 Fe1 C1 O2 -2(6)
C7 Fe1 C3 O4 135(15)
C1 Fe1 C3 O4 46(15)
C5 Fe1 C3 O4 -47(15)
P4 Fe1 C3 O4 -142(15)
C7 Fe1 C5 O6 -86(5)
C3 Fe1 C5 O6 96(5)
C1 Fe1 C5 O6 5(5)
P4 Fe1 C5 O6 -174(5)
C3 Fe1 C7 O8 -80(18)
C1 Fe1 C7 O8 9(18)
C5 Fe1 C7 O8 102(18)
P4 Fe1 C7 O8 -164(18)
O61 P4 C11 C16 148.37(19)
C21 P4 C11 C16 42.5(2)
Fe1 P4 C11 C16 -88.2(2)
O61 P4 C11 C12 -35.9(2)
C21 P4 C11 C12 -141.8(2)
Fe1 P4 C11 C12 87.5(2)
C16 C11 C12 C13 -0.8(4)
P4 C11 C12 C13 -176.6(2)
C11 C12 C13 C14 -0.3(4)
C12 C13 C14 C15 1.4(4)
C13 C14 C15 C16 -1.4(4)
C14 C15 C16 C11 0.4(4)
C12 C11 C16 C15 0.7(4)
P4 C11 C16 C15 176.51(19)
O61 P4 C21 C22 -62.0(2)
C11 P4 C21 C22 39.1(2)
Fe1 P4 C21 C22 167.67(18)
O61 P4 C21 C26 113.1(2)
C11 P4 C21 C26 -145.7(2)
Fe1 P4 C21 C26 -17.2(3)
C26 C21 C22 C23 -0.3(4)
P4 C21 C22 C23 174.9(2)
C21 C22 C23 C24 -1.2(4)
C22 C23 C24 C25 1.7(5)
C23 C24 C25 C26 -0.7(5)
C22 C21 C26 C25 1.3(4)
P4 C21 C26 C25 -174.0(2)
C24 C25 C26 C21 -0.8(5)
C33 Fe2 C31 O32 -71(12)
C65 Fe2 C31 O32 48(12)
C37 Fe2 C31 O32 172(12)
P3 Fe2 C31 O32 59(15)
C65 Fe2 C33 O34 -98(5)
C37 Fe2 C33 O34 84(5)
C31 Fe2 C33 O34 -7(5)
P3 Fe2 C33 O34 174(5)
C33 Fe2 C37 O38 -38(5)
C65 Fe2 C37 O38 143(5)
C31 Fe2 C37 O38 52(5)
P3 Fe2 C37 O38 -129(5)
O68 P3 C41 C42 142.3(2)
C51 P3 C41 C42 -117.1(2)
Fe2 P3 C41 C42 12.2(2)
O68 P3 C41 C46 -40.8(2)
C51 P3 C41 C46 59.8(2)
Fe2 P3 C41 C46 -170.80(17)
C46 C41 C42 C43 -0.8(4)
P3 C41 C42 C43 176.2(2)
C41 C42 C43 C44 1.0(4)
C42 C43 C44 C45 -0.8(4)
C43 C44 C45 C46 0.3(4)
C44 C45 C46 C41 -0.1(4)
C42 C41 C46 C45 0.3(4)
P3 C41 C46 C45 -176.7(2)
O68 P3 C51 C56 -34.0(2)
C41 P3 C51 C56 -140.2(2)
Fe2 P3 C51 C56 89.8(2)
O68 P3 C51 C52 147.51(19)
C41 P3 C51 C52 41.3(2)
Fe2 P3 C51 C52 -88.7(2)
C56 C51 C52 C53 -0.7(4)
P3 C51 C52 C53 177.9(2)
C51 C52 C53 C54 1.5(4)
C52 C53 C54 C55 -0.8(4)
C53 C54 C55 C56 -0.8(4)
C52 C51 C56 C55 -0.9(4)
P3 C51 C56 C55 -179.4(2)
C54 C55 C56 C51 1.6(4)
C11 P4 O61 C62 172.02(17)
C21 P4 O61 C62 -81.19(18)
Fe1 P4 O61 C62 50.09(18)
P4 O61 C62 C63 71.0(3)
P4 O61 C62 C67 -112.4(2)
C67 C62 C63 C64 1.7(4)
O61 C62 C63 C64 178.3(2)
C62 C63 C64 C19 -2.5(4)
C66 C19 C64 C63 0.5(4)
C33 Fe2 C65 O36 107(5)
C37 Fe2 C65 O36 -75(5)
C31 Fe2 C65 O36 16(5)
P3 Fe2 C65 O36 -164(5)
C64 C19 C66 C67 2.4(4)
C64 C19 C66 O68 178.0(2)
C19 C66 C67 C62 -3.1(4)
O68 C66 C67 C62 -178.82(19)
C63 C62 C67 C66 1.0(3)
O61 C62 C67 C66 -175.6(2)
C67 C66 O68 P3 -99.9(2)
C19 C66 O68 P3 84.4(3)
C51 P3 O68 C66 163.83(19)
C41 P3 O68 C66 -91.0(2)
Fe2 P3 O68 C66 39.8(2)
